data_7247597
loop_
_publ_author_name
'Kuang, Baolong'
'Wang, Tingwei'
'Zhang, Chao'
'Zhang, Han'
'Lu, Zujia'
'Xie, Zhiming'
'Xu, Meiqi'
'Yi, Zhenxin'
'Zhang, Jianguo'

_publ_section_title
;
 2-Imidazolidone metal complexes: increased hydrogen bonds and fused ring
 ligand ratio to be insensitive
;
_journal_issue 46
_journal_name_full CrystEngComm
_journal_page_first 6449
_journal_page_last 6454
_journal_paper_doi 10.1039/D3CE00891F
_journal_volume 25
_journal_year 2023
_chemical_formula_sum 'C18 H36 Cl2 Co N12 O14'
_chemical_formula_weight 774.42
_space_group_IT_number 14
_space_group_name_Hall '-P 2ybc'
_space_group_name_H-M_alt 'P 1 21/c 1'
_symmetry_cell_setting monoclinic
_symmetry_space_group_name_H-M 'P 1 21/c 1'
_atom_sites_solution_hydrogens geom
_atom_sites_solution_primary direct
_atom_sites_solution_secondary difmap
_audit_creation_method SHELXL-97
_audit_update_record
;
2023-08-06 deposited with the CCDC.	2023-10-27 downloaded from the CCDC.
;
_cell_angle_alpha 90.00
_cell_angle_beta 97.648(3)
_cell_angle_gamma 90.00
_cell_formula_units_Z 2
_cell_length_a 9.7285(9)
_cell_length_b 9.8676(9)
_cell_length_c 16.7911(15)
_cell_measurement_reflns_used 2219
_cell_measurement_temperature 298(2)
_cell_measurement_theta_max 26.177
_cell_measurement_theta_min 2.296
_cell_volume 1597.6(3)
_computing_cell_refinement 'Bruker SMART'
_computing_data_collection 'Bruker SMART'
_computing_data_reduction 'Bruker SAINT'
_computing_molecular_graphics 'Bruker SHELXTL'
_computing_publication_material 'Bruker SHELXTL'
_computing_structure_refinement 'SHELXL-97 (Sheldrick, 1997)'
_computing_structure_solution 'SHELXS-97 (Sheldrick, 1990)'
_diffrn_ambient_temperature 298(2)
_diffrn_measured_fraction_theta_full 0.996
_diffrn_measured_fraction_theta_max 0.996
_diffrn_measurement_device_type 'CCD area detector'
_diffrn_measurement_method 'phi and omega scans'
_diffrn_radiation_monochromator graphite
_diffrn_radiation_source 'fine-focus sealed tube'
_diffrn_radiation_type MoK\a
_diffrn_radiation_wavelength 0.71073
_diffrn_reflns_av_R_equivalents 0.0552
_diffrn_reflns_av_sigmaI/netI 0.0583
_diffrn_reflns_limit_h_max 11
_diffrn_reflns_limit_h_min -11
_diffrn_reflns_limit_k_max 5
_diffrn_reflns_limit_k_min -11
_diffrn_reflns_limit_l_max 19
_diffrn_reflns_limit_l_min -19
_diffrn_reflns_number 7407
_diffrn_reflns_theta_full 25.02
_diffrn_reflns_theta_max 25.02
_diffrn_reflns_theta_min 2.40
_exptl_absorpt_coefficient_mu 0.787
_exptl_absorpt_correction_T_max 0.7703
_exptl_absorpt_correction_T_min 0.7437
_exptl_absorpt_correction_type multi-scan
_exptl_absorpt_process_details sadabs
_exptl_crystal_colour pink
_exptl_crystal_density_diffrn 1.610
_exptl_crystal_density_meas 1.610
_exptl_crystal_density_method 'not measured'
_exptl_crystal_description block
_exptl_crystal_F_000 802
_exptl_crystal_size_max 0.40
_exptl_crystal_size_mid 0.36
_exptl_crystal_size_min 0.35
_refine_diff_density_max 0.547
_refine_diff_density_min -0.524
_refine_diff_density_rms 0.072
_refine_ls_extinction_coef 0.021(3)
_refine_ls_extinction_expression Fc^*^=kFc[1+0.001xFc^2^\l^3^/sin(2\q)]^-1/4^
_refine_ls_extinction_method SHELXL
_refine_ls_goodness_of_fit_ref 1.061
_refine_ls_hydrogen_treatment mixed
_refine_ls_matrix_type full
_refine_ls_number_parameters 231
_refine_ls_number_reflns 2807
_refine_ls_number_restraints 98
_refine_ls_restrained_S_all 1.075
_refine_ls_R_factor_all 0.0891
_refine_ls_R_factor_gt 0.0601
_refine_ls_shift/su_max 0.000
_refine_ls_shift/su_mean 0.000
_refine_ls_structure_factor_coef Fsqd
_refine_ls_weighting_details 'calc w=1/[\s^2^(Fo^2^)+(0.0861P)^2^+1.6354P] where P=(Fo^2^+2Fc^2^)/3'
_refine_ls_weighting_scheme calc
_refine_ls_wR_factor_gt 0.1629
_refine_ls_wR_factor_ref 0.1798
_reflns_number_gt 1949
_reflns_number_total 2807
_reflns_threshold_expression >2sigma(I)
_cod_data_source_file d3ce00891f2.cif
_cod_data_source_block 230506f
_cod_depositor_comments
;
The following automatic conversions were performed:

data item '_symmetry_cell_setting' value 'Monoclinic' was changed to
'monoclinic' in accordance with the
/home/data/users/saulius/crontab/automatic-downloads/rss-feeds/RSC/lib/dictionaries/cif_core.dic
dictionary named 'cif_core.dic' version 2.4.2 last updated on
2011-04-26.

Automatic conversion script
Id: cif_fix_values 8170 2020-07-09 18:12:32Z antanas 

 Adding full bibliography for 7247597--7247598.cif.
;
_cod_original_sg_symbol_H-M P2(1)/c
_cod_database_code 7247597

loop_
_symmetry_equiv_pos_as_xyz
'x, y, z'
'-x, y+1/2, -z+1/2'
'-x, -y, -z'
'x, -y-1/2, z-1/2'

loop_
_atom_site_label
_atom_site_type_symbol
_atom_site_fract_x
_atom_site_fract_y
_atom_site_fract_z
_atom_site_U_iso_or_equiv
_atom_site_adp_type
_atom_site_occupancy
_atom_site_symmetry_multiplicity
_atom_site_calc_flag
_atom_site_refinement_flags
_atom_site_disorder_assembly
_atom_site_disorder_group
Co1 Co 0.5000 0.5000 0.0000 0.0401(3) Uani 1 2 d S . .
Cl1 Cl 0.0878(9) 0.8571(11) 0.1505(6) 0.0769(12) Uani 0.558(6) 1 d PDU A 1
Cl1' Cl 0.1177(12) 0.8701(14) 0.1528(8) 0.0769(12) Uani 0.442(6) 1 d PD A 2
N1 N 0.4958(5) 0.7703(6) 0.1964(3) 0.0928(19) Uani 1 1 d . . .
H1 H 0.4270 0.8238 0.1825 0.111 Uiso 1 1 calc R . .
N2 N 0.6453(5) 0.6190(6) 0.1865(3) 0.0901(18) Uani 1 1 d . . .
H2 H 0.6820 0.5457 0.1713 0.108 Uiso 1 1 calc R . .
N3 N 0.7323(5) 0.2158(6) 0.1534(3) 0.0857(17) Uani 1 1 d . . .
H3 H 0.7657 0.2603 0.1956 0.103 Uiso 1 1 calc R . .
N4 N 0.6338(7) 0.1785(5) 0.0345(4) 0.0961(19) Uani 1 1 d . . .
H4 H 0.5830 0.1911 -0.0109 0.115 Uiso 1 1 calc R . .
N5 N 0.1920(4) 0.4729(4) 0.0784(3) 0.0627(12) Uani 1 1 d . . .
H5 H 0.2342 0.5496 0.0832 0.075 Uiso 1 1 calc R . .
N6 N 0.1494(5) 0.2689(5) 0.0445(3) 0.0792(15) Uani 1 1 d . . .
H6 H 0.1634 0.1882 0.0280 0.095 Uiso 1 1 calc R . .
O1 O 0.4503(3) 0.6229(3) 0.09395(17) 0.0495(8) Uani 1 1 d . . .
O2 O 0.6445(4) 0.3947(4) 0.07951(19) 0.0566(9) Uani 1 1 d . . .
O3 O 0.3475(3) 0.3604(3) 0.0128(2) 0.0553(9) Uani 1 1 d . . .
O4 O 0.1037(19) 0.914(2) 0.2264(8) 0.136(3) Uani 0.558(6) 1 d PDU A 1
O5 O 0.1947(12) 0.7668(14) 0.1421(11) 0.143(4) Uani 0.558(6) 1 d PDU A 1
O6 O 0.0815(15) 0.9599(10) 0.0917(7) 0.133(3) Uani 0.558(6) 1 d PDU A 1
O7 O -0.0393(9) 0.7880(13) 0.1362(8) 0.154(4) Uani 0.558(6) 1 d PDU A 1
O4' O 0.089(2) 0.931(3) 0.2236(10) 0.136(3) Uani 0.442(6) 1 d PD A 2
O5' O 0.1458(18) 0.7335(15) 0.1655(15) 0.143(4) Uani 0.442(6) 1 d PD A 2
O6' O 0.2324(13) 0.9311(14) 0.1265(8) 0.133(3) Uani 0.442(6) 1 d PD A 2
O7' O 0.0031(12) 0.8899(19) 0.0938(11) 0.154(4) Uani 0.442(6) 1 d PD A 2
C1 C 0.5253(5) 0.6658(5) 0.1543(3) 0.0438(11) Uani 1 1 d . . .
C2 C 0.7087(6) 0.7041(7) 0.2504(4) 0.0786(18) Uani 1 1 d . . .
H2A H 0.7807 0.7605 0.2328 0.094 Uiso 1 1 calc R . .
H2B H 0.7478 0.6511 0.2965 0.094 Uiso 1 1 calc R . .
C3 C 0.5911(6) 0.7855(7) 0.2685(3) 0.082(2) Uani 1 1 d . . .
H3A H 0.5528 0.7504 0.3148 0.098 Uiso 1 1 calc R . .
H3B H 0.6172 0.8796 0.2780 0.098 Uiso 1 1 calc R . .
C4 C 0.6660(5) 0.2738(6) 0.0876(3) 0.0549(13) Uani 1 1 d . . .
C5 C 0.6940(11) 0.0482(8) 0.0611(6) 0.133(4) Uani 1 1 d . . .
H5A H 0.7706 0.0246 0.0322 0.159 Uiso 1 1 calc R . .
H5B H 0.6252 -0.0234 0.0541 0.159 Uiso 1 1 calc R . .
C6 C 0.7419(9) 0.0726(9) 0.1466(6) 0.118(3) Uani 1 1 d . . .
H6A H 0.6828 0.0272 0.1804 0.142 Uiso 1 1 calc R . .
H6B H 0.8367 0.0419 0.1611 0.142 Uiso 1 1 calc R . .
C7 C 0.2386(5) 0.3677(5) 0.0425(3) 0.0454(11) Uani 1 1 d . . .
C8 C 0.0281(6) 0.3077(6) 0.0762(4) 0.0720(17) Uani 1 1 d . . .
H8A H 0.0086 0.2463 0.1185 0.086 Uiso 1 1 calc R . .
H8B H -0.0514 0.3101 0.0347 0.086 Uiso 1 1 calc R . .
C9 C 0.0634(5) 0.4474(6) 0.1090(3) 0.0642(15) Uani 1 1 d . . .
H9A H -0.0070 0.5130 0.0888 0.077 Uiso 1 1 calc R . .
H9B H 0.0752 0.4482 0.1673 0.077 Uiso 1 1 calc R . .

loop_
_atom_site_aniso_label
_atom_site_aniso_U_11
_atom_site_aniso_U_22
_atom_site_aniso_U_33
_atom_site_aniso_U_23
_atom_site_aniso_U_13
_atom_site_aniso_U_12
Co1 0.0329(5) 0.0507(6) 0.0365(5) -0.0071(4) 0.0033(3) 0.0036(4)
Cl1 0.066(3) 0.084(2) 0.0761(11) -0.0263(13) -0.008(2) 0.022(2)
Cl1' 0.066(3) 0.084(2) 0.0761(11) -0.0263(13) -0.008(2) 0.022(2)
N1 0.064(3) 0.123(5) 0.086(4) -0.056(4) -0.007(3) 0.021(3)
N2 0.070(3) 0.111(4) 0.080(3) -0.046(3) -0.023(3) 0.029(3)
N3 0.083(4) 0.105(5) 0.068(3) 0.023(3) 0.006(3) 0.039(3)
N4 0.129(5) 0.054(3) 0.094(4) 0.002(3) -0.025(4) 0.011(3)
N5 0.049(2) 0.056(3) 0.089(3) -0.009(2) 0.029(2) -0.006(2)
N6 0.058(3) 0.054(3) 0.132(4) -0.021(3) 0.035(3) -0.015(2)
O1 0.0386(17) 0.067(2) 0.0420(17) -0.0175(16) 0.0038(14) 0.0042(16)
O2 0.056(2) 0.056(2) 0.054(2) -0.0065(17) -0.0061(16) 0.0159(18)
O3 0.0417(19) 0.059(2) 0.068(2) -0.0097(18) 0.0161(16) -0.0001(16)
O4 0.159(6) 0.151(7) 0.102(4) -0.044(4) 0.033(4) 0.004(5)
O5 0.103(9) 0.104(7) 0.230(12) -0.033(7) 0.053(8) 0.026(7)
O6 0.162(8) 0.124(7) 0.121(6) 0.036(6) 0.047(6) 0.016(7)
O7 0.080(6) 0.184(11) 0.191(10) -0.037(8) -0.011(6) -0.022(6)
O4' 0.159(6) 0.151(7) 0.102(4) -0.044(4) 0.033(4) 0.004(5)
O5' 0.103(9) 0.104(7) 0.230(12) -0.033(7) 0.053(8) 0.026(7)
O6' 0.162(8) 0.124(7) 0.121(6) 0.036(6) 0.047(6) 0.016(7)
O7' 0.080(6) 0.184(11) 0.191(10) -0.037(8) -0.011(6) -0.022(6)
C1 0.041(3) 0.053(3) 0.040(2) -0.006(2) 0.012(2) 0.000(2)
C2 0.073(4) 0.092(5) 0.064(3) -0.025(3) -0.016(3) -0.001(3)
C3 0.074(4) 0.108(5) 0.062(3) -0.039(4) 0.005(3) -0.013(4)
C4 0.043(3) 0.072(4) 0.052(3) 0.009(3) 0.015(2) 0.006(3)
C5 0.165(9) 0.053(4) 0.174(10) 0.021(6) 0.001(8) 0.020(5)
C6 0.112(6) 0.107(7) 0.138(8) 0.061(6) 0.026(6) 0.031(5)
C7 0.042(3) 0.048(3) 0.046(2) 0.001(2) 0.002(2) 0.002(2)
C8 0.050(3) 0.080(4) 0.087(4) 0.013(3) 0.010(3) -0.008(3)
C9 0.049(3) 0.076(4) 0.070(3) 0.008(3) 0.018(3) 0.004(3)

loop_
_atom_type_symbol
_atom_type_description
_atom_type_scat_dispersion_real
_atom_type_scat_dispersion_imag
_atom_type_scat_source
C C 0.0033 0.0016 'International Tables Vol C Tables 4.2.6.8 and 6.1.1.4'
H H 0.0000 0.0000 'International Tables Vol C Tables 4.2.6.8 and 6.1.1.4'
N N 0.0061 0.0033 'International Tables Vol C Tables 4.2.6.8 and 6.1.1.4'
O O 0.0106 0.0060 'International Tables Vol C Tables 4.2.6.8 and 6.1.1.4'
Cl Cl 0.1484 0.1585 'International Tables Vol C Tables 4.2.6.8 and 6.1.1.4'
Co Co 0.3494 0.9721 'International Tables Vol C Tables 4.2.6.8 and 6.1.1.4'

loop_
_geom_angle_atom_site_label_1
_geom_angle_atom_site_label_2
_geom_angle_atom_site_label_3
_geom_angle
_geom_angle_site_symmetry_1
_geom_angle_site_symmetry_3
_geom_angle_publ_flag
O3 Co1 O3 180.00(18) 3_665 . ?
O3 Co1 O2 88.06(14) 3_665 . ?
O3 Co1 O2 91.94(14) . . ?
O3 Co1 O2 91.94(14) 3_665 3_665 ?
O3 Co1 O2 88.06(14) . 3_665 ?
O2 Co1 O2 180.0 . 3_665 ?
O3 Co1 O1 93.84(13) 3_665 3_665 ?
O3 Co1 O1 86.16(13) . 3_665 ?
O2 Co1 O1 89.43(12) . 3_665 ?
O2 Co1 O1 90.57(12) 3_665 3_665 ?
O3 Co1 O1 86.16(13) 3_665 . ?
O3 Co1 O1 93.84(13) . . ?
O2 Co1 O1 90.57(12) . . ?
O2 Co1 O1 89.43(12) 3_665 . ?
O1 Co1 O1 180.00(17) 3_665 . ?
O4 Cl1 O5 111.1(8) . . ?
O4 Cl1 O7 110.0(9) . . ?
O5 Cl1 O7 108.9(8) . . ?
O4 Cl1 O6 110.0(8) . . ?
O5 Cl1 O6 110.7(8) . . ?
O7 Cl1 O6 105.9(8) . . ?
O5' Cl1' O6' 108.6(9) . . ?
O5' Cl1' O4' 110.2(10) . . ?
O6' Cl1' O4' 110.3(10) . . ?
O5' Cl1' O7' 111.4(10) . . ?
O6' Cl1' O7' 108.1(9) . . ?
O4' Cl1' O7' 108.3(9) . . ?
C1 N1 C3 112.1(5) . . ?
C1 N1 H1 123.9 . . ?
C3 N1 H1 123.9 . . ?
C1 N2 C2 112.0(5) . . ?
C1 N2 H2 124.0 . . ?
C2 N2 H2 124.0 . . ?
C4 N3 C6 113.0(6) . . ?
C4 N3 H3 123.5 . . ?
C6 N3 H3 123.5 . . ?
C4 N4 C5 112.1(6) . . ?
C4 N4 H4 123.9 . . ?
C5 N4 H4 123.9 . . ?
C7 N5 C9 113.4(4) . . ?
C7 N5 H5 123.3 . . ?
C9 N5 H5 123.3 . . ?
C7 N6 C8 113.5(5) . . ?
C7 N6 H6 123.3 . . ?
C8 N6 H6 123.3 . . ?
C1 O1 Co1 129.9(3) . . ?
C4 O2 Co1 130.7(3) . . ?
C7 O3 Co1 132.4(3) . . ?
O1 C1 N1 124.3(4) . . ?
O1 C1 N2 127.9(4) . . ?
N1 C1 N2 107.8(4) . . ?
N2 C2 C3 101.9(5) . . ?
N2 C2 H2A 111.4 . . ?
C3 C2 H2A 111.4 . . ?
N2 C2 H2B 111.4 . . ?
C3 C2 H2B 111.4 . . ?
H2A C2 H2B 109.3 . . ?
N1 C3 C2 101.8(4) . . ?
N1 C3 H3A 111.4 . . ?
C2 C3 H3A 111.4 . . ?
N1 C3 H3B 111.4 . . ?
C2 C3 H3B 111.4 . . ?
H3A C3 H3B 109.3 . . ?
O2 C4 N4 127.5(5) . . ?
O2 C4 N3 124.8(6) . . ?
N4 C4 N3 107.6(5) . . ?
N4 C5 C6 102.5(7) . . ?
N4 C5 H5A 111.3 . . ?
C6 C5 H5A 111.3 . . ?
N4 C5 H5B 111.3 . . ?
C6 C5 H5B 111.3 . . ?
H5A C5 H5B 109.2 . . ?
N3 C6 C5 103.1(6) . . ?
N3 C6 H6A 111.2 . . ?
C5 C6 H6A 111.2 . . ?
N3 C6 H6B 111.2 . . ?
C5 C6 H6B 111.2 . . ?
H6A C6 H6B 109.1 . . ?
O3 C7 N6 125.2(5) . . ?
O3 C7 N5 127.0(5) . . ?
N6 C7 N5 107.9(4) . . ?
N6 C8 C9 103.0(4) . . ?
N6 C8 H8A 111.2 . . ?
C9 C8 H8A 111.2 . . ?
N6 C8 H8B 111.2 . . ?
C9 C8 H8B 111.2 . . ?
H8A C8 H8B 109.1 . . ?
N5 C9 C8 101.4(4) . . ?
N5 C9 H9A 111.5 . . ?
C8 C9 H9A 111.5 . . ?
N5 C9 H9B 111.5 . . ?
C8 C9 H9B 111.5 . . ?
H9A C9 H9B 109.3 . . ?

loop_
_geom_bond_atom_site_label_1
_geom_bond_atom_site_label_2
_geom_bond_distance
_geom_bond_site_symmetry_2
_geom_bond_publ_flag
Co1 O3 2.057(3) 3_665 ?
Co1 O3 2.057(3) . ?
Co1 O2 2.083(3) . ?
Co1 O2 2.083(3) 3_665 ?
Co1 O1 2.097(3) 3_665 ?
Co1 O1 2.097(3) . ?
Cl1 O4 1.382(8) . ?
Cl1 O5 1.391(8) . ?
Cl1 O7 1.405(9) . ?
Cl1 O6 1.411(9) . ?
Cl1' O5' 1.386(9) . ?
Cl1' O6' 1.391(9) . ?
Cl1' O4' 1.391(9) . ?
Cl1' O7' 1.403(9) . ?
N1 C1 1.304(6) . ?
N1 C3 1.431(7) . ?
N1 H1 0.8600 . ?
N2 C1 1.304(6) . ?
N2 C2 1.436(7) . ?
N2 H2 0.8600 . ?
N3 C4 1.333(7) . ?
N3 C6 1.421(10) . ?
N3 H3 0.8600 . ?
N4 C4 1.305(7) . ?
N4 C5 1.458(8) . ?
N4 H4 0.8600 . ?
N5 C7 1.311(6) . ?
N5 C9 1.436(6) . ?
N5 H5 0.8600 . ?
N6 C7 1.308(6) . ?
N6 C8 1.412(7) . ?
N6 H6 0.8600 . ?
O1 C1 1.242(5) . ?
O2 C4 1.215(6) . ?
O3 C7 1.232(5) . ?
C2 C3 1.463(8) . ?
C2 H2A 0.9700 . ?
C2 H2B 0.9700 . ?
C3 H3A 0.9700 . ?
C3 H3B 0.9700 . ?
C5 C6 1.469(11) . ?
C5 H5A 0.9700 . ?
C5 H5B 0.9700 . ?
C6 H6A 0.9700 . ?
C6 H6B 0.9700 . ?
C8 C9 1.507(8) . ?
C8 H8A 0.9700 . ?
C8 H8B 0.9700 . ?
C9 H9A 0.9700 . ?
C9 H9B 0.9700 . ?

loop_
_geom_torsion_atom_site_label_1
_geom_torsion_atom_site_label_2
_geom_torsion_atom_site_label_3
_geom_torsion_atom_site_label_4
_geom_torsion
_geom_torsion_site_symmetry_1
_geom_torsion_site_symmetry_2
_geom_torsion_site_symmetry_3
_geom_torsion_site_symmetry_4
_geom_torsion_publ_flag
O3 Co1 O1 C1 -53.6(4) 3_665 . . . ?
O3 Co1 O1 C1 126.4(4) . . . . ?
O2 Co1 O1 C1 34.4(4) . . . . ?
O2 Co1 O1 C1 -145.6(4) 3_665 . . . ?
O1 Co1 O1 C1 152(86) 3_665 . . . ?
O3 Co1 O2 C4 -139.4(4) 3_665 . . . ?
O3 Co1 O2 C4 40.6(4) . . . . ?
O2 Co1 O2 C4 58(100) 3_665 . . . ?
O1 Co1 O2 C4 -45.6(4) 3_665 . . . ?
O1 Co1 O2 C4 134.4(4) . . . . ?
O3 Co1 O3 C7 176(100) 3_665 . . . ?
O2 Co1 O3 C7 113.1(4) . . . . ?
O2 Co1 O3 C7 -66.9(4) 3_665 . . . ?
O1 Co1 O3 C7 -157.6(4) 3_665 . . . ?
O1 Co1 O3 C7 22.4(4) . . . . ?
Co1 O1 C1 N1 159.5(4) . . . . ?
Co1 O1 C1 N2 -19.6(8) . . . . ?
C3 N1 C1 O1 172.1(5) . . . . ?
C3 N1 C1 N2 -8.7(7) . . . . ?
C2 N2 C1 O1 173.3(5) . . . . ?
C2 N2 C1 N1 -5.9(7) . . . . ?
C1 N2 C2 C3 17.1(7) . . . . ?
C1 N1 C3 C2 18.8(7) . . . . ?
N2 C2 C3 N1 -19.9(7) . . . . ?
Co1 O2 C4 N4 22.4(8) . . . . ?
Co1 O2 C4 N3 -159.9(4) . . . . ?
C5 N4 C4 O2 171.3(7) . . . . ?
C5 N4 C4 N3 -6.7(8) . . . . ?
C6 N3 C4 O2 179.6(6) . . . . ?
C6 N3 C4 N4 -2.3(8) . . . . ?
C4 N4 C5 C6 12.4(10) . . . . ?
C4 N3 C6 C5 9.8(9) . . . . ?
N4 C5 C6 N3 -12.4(10) . . . . ?
Co1 O3 C7 N6 178.4(4) . . . . ?
Co1 O3 C7 N5 -2.6(7) . . . . ?
C8 N6 C7 O3 -175.1(5) . . . . ?
C8 N6 C7 N5 5.7(7) . . . . ?
C9 N5 C7 O3 -178.1(5) . . . . ?
C9 N5 C7 N6 1.0(6) . . . . ?
C7 N6 C8 C9 -9.5(7) . . . . ?
C7 N5 C9 C8 -6.5(6) . . . . ?
N6 C8 C9 N5 8.9(6) . . . . ?
